data_7059920
loop_
_publ_author_name
'Grguri\'c, Toni'
'Cetina, Mario'
'Petroselli, Manuel'
'Bacchiocchi, Corrado'
'Dzoli\'c, Zoran'
'Cametti, Massimo'

_publ_section_title
;
 Anion binding with biphenyl-bis-urea derivatives: solution and
 solid-state studies
;
_journal_issue 38
_journal_name_full 'New Journal of Chemistry'
_journal_page_first 16294
_journal_page_last 16301
_journal_paper_doi 10.1039/D0NJ03670F
_journal_volume 44
_journal_year 2020
_chemical_formula_moiety 'C26 H20 N6 O6, 2(C16 H36 N), 2(Br)'
_chemical_formula_sum 'C58 H92 Br2 N8 O6'
_chemical_formula_weight 1157.21
_space_group_IT_number 2
_space_group_name_Hall '-P 1'
_space_group_name_H-M_alt 'P -1'
_symmetry_cell_setting triclinic
_symmetry_Int_Tables_number 2
_symmetry_space_group_name_Hall '-P 1'
_symmetry_space_group_name_H-M 'P -1'
_atom_sites_solution_hydrogens geom
_atom_sites_solution_primary dual
_atom_sites_solution_secondary difmap
_audit_creation_date 2020-04-18T17:25:33-00:00
_audit_creation_method 'WinGX routine CIF_UPDATE'
_audit_update_record
;
2020-07-09 deposited with the CCDC.	2020-08-18 downloaded from the CCDC.
;
_cell_angle_alpha 101.107(4)
_cell_angle_beta 96.410(4)
_cell_angle_gamma 93.701(4)
_cell_formula_units_Z 1
_cell_length_a 7.9775(4)
_cell_length_b 10.0854(5)
_cell_length_c 20.0463(10)
_cell_measurement_reflns_used 3486
_cell_measurement_temperature 295(1)
_cell_measurement_theta_max 25.5380
_cell_measurement_theta_min 4.6490
_cell_volume 1566.61(14)
_computing_cell_refinement 'CrysAlisPro 1.171.39.46 (Rigaku OD, 2018)'
_computing_data_collection 'CrysAlisPro 1.171.39.46 (Rigaku OD, 2018)'
_computing_data_reduction 'CrysAlisPro 1.171.39.46 (Rigaku OD, 2018)'
_computing_molecular_graphics 'Mercury (Macrae et al., 2006)'
_computing_publication_material 'OLEX2 (Dolomanov et al., 2009) & WinGX (Farrugia, 2012)'
_computing_structure_refinement 'ShelXL 2018/3 (Sheldrick, 2015)'
_computing_structure_solution 'ShelXT (Sheldrick, 2015)'
_diffrn_ambient_temperature 295(1)
_diffrn_detector_area_resol_mean 16.3426
_diffrn_measured_fraction_theta_full 0.995
_diffrn_measured_fraction_theta_max 0.995
_diffrn_measurement_device_type 'Xcalibur, Sapphire3'
_diffrn_measurement_method '\w scans'
_diffrn_radiation_monochromator graphite
_diffrn_radiation_probe x-ray
_diffrn_radiation_type MoK\a
_diffrn_radiation_wavelength 0.71073
_diffrn_reflns_av_R_equivalents 0.0291
_diffrn_reflns_av_unetI/netI 0.0418
_diffrn_reflns_Laue_measured_fraction_full 0.995
_diffrn_reflns_Laue_measured_fraction_max 0.995
_diffrn_reflns_limit_h_max 9
_diffrn_reflns_limit_h_min -9
_diffrn_reflns_limit_k_max 12
_diffrn_reflns_limit_k_min -12
_diffrn_reflns_limit_l_max 24
_diffrn_reflns_limit_l_min -24
_diffrn_reflns_number 14947
_diffrn_reflns_point_group_measured_fraction_full 0.995
_diffrn_reflns_point_group_measured_fraction_max 0.995
_diffrn_reflns_theta_full 25.242
_diffrn_reflns_theta_max 25.997
_diffrn_reflns_theta_min 4.272
_diffrn_source_type 'Enhance (Mo) X-ray Source'
_exptl_absorpt_coefficient_mu 1.345
_exptl_absorpt_correction_T_max 1.00000
_exptl_absorpt_correction_T_min 0.61579
_exptl_absorpt_correction_type multi-scan
_exptl_absorpt_process_details
;
        CrysAlisPro 1.171.39.46 (Rigaku Oxford Diffraction, 2018)
        Empirical absorption correction using spherical harmonics,
 implemented in SCALE3 ABSPACK scaling algorithm.
;
_exptl_crystal_colour yellow
_exptl_crystal_density_diffrn 1.227
_exptl_crystal_description plate
_exptl_crystal_F_000 614
_exptl_crystal_recrystallization_method 'Re-crystallisation from solvent: dimethyl sulfoxide'
_exptl_crystal_size_max 0.839
_exptl_crystal_size_mid 0.564
_exptl_crystal_size_min 0.136
_refine_diff_density_max 0.397
_refine_diff_density_min -0.358
_refine_diff_density_rms 0.042
_refine_ls_extinction_method none
_refine_ls_goodness_of_fit_ref 1.014
_refine_ls_hydrogen_treatment constr
_refine_ls_matrix_type full
_refine_ls_number_parameters 338
_refine_ls_number_reflns 6138
_refine_ls_number_restraints 2
_refine_ls_restrained_S_all 1.019
_refine_ls_R_factor_all 0.0678
_refine_ls_R_factor_gt 0.0427
_refine_ls_shift/su_max 0.002
_refine_ls_shift/su_mean 0
_refine_ls_structure_factor_coef Fsqd
_refine_ls_weighting_details 'w=1/[\s^2^(Fo^2^)+(0.0478P)^2^+0.4474P] where P=(Fo^2^+2Fc^2^)/3'
_refine_ls_weighting_scheme calc
_refine_ls_wR_factor_gt 0.0956
_refine_ls_wR_factor_ref 0.1073
_reflns_Friedel_coverage 0
_reflns_number_gt 4615
_reflns_number_total 6138
_reflns_threshold_expression 'I > 2\s(I)'
_cod_data_source_file d0nj03670f2.cif
_cod_data_source_block 2-((TBA)Br)2
_cod_depositor_comments 'Adding full bibliography for 7059910--7059921.cif.'
_cod_database_code 7059920
_shelx_shelxl_version_number 2018/3

loop_
_symmetry_equiv_pos_as_xyz
'x, y, z'
'-x, -y, -z'

loop_
_atom_site_label
_atom_site_type_symbol
_atom_site_fract_x
_atom_site_fract_y
_atom_site_fract_z
_atom_site_U_iso_or_equiv
_atom_site_adp_type
_atom_site_occupancy
_atom_site_site_symmetry_order
_atom_site_calc_flag
_atom_site_refinement_flags_posn
_atom_site_refinement_flags_adp
_atom_site_refinement_flags_occupancy
_atom_site_disorder_assembly
_atom_site_disorder_group
Br1 Br -0.01446(4) 1.23667(3) 0.17534(2) 0.06409(12) Uani 1 1 d . . . . .
O1 O 0.1567(3) 0.83383(19) 0.28214(10) 0.0736(6) Uani 1 1 d . . . . .
O2 O 0.1893(4) 1.2159(3) 0.61039(13) 0.1054(9) Uani 1 1 d . . . . .
O3 O 0.1481(3) 1.4087(3) 0.58430(13) 0.1004(8) Uani 1 1 d . . . . .
N1 N 0.0993(3) 1.0552(2) 0.28887(11) 0.0564(6) Uani 1 1 d . . . . .
H1 H 0.073765 1.112707 0.263633 0.068 Uiso 1 1 calc R . . . .
N2 N 0.0842(3) 0.91374(19) 0.18500(11) 0.0506(5) Uani 1 1 d . . . . .
H2 H 0.073373 0.987812 0.170317 0.061 Uiso 1 1 calc R . . . .
N3 N 0.1622(3) 1.2876(4) 0.56842(15) 0.0789(8) Uani 1 1 d . . . . .
C1 C 0.1181(3) 1.1053(2) 0.35858(13) 0.0508(6) Uani 1 1 d . . . . .
C2 C 0.0973(3) 1.2426(3) 0.37949(14) 0.0570(7) Uani 1 1 d . . . . .
H2A H 0.073544 1.294995 0.346759 0.068 Uiso 1 1 calc R . . . .
C3 C 0.1116(4) 1.3013(3) 0.44775(15) 0.0638(7) Uani 1 1 d . . . . .
H3 H 0.096161 1.392732 0.461297 0.077 Uiso 1 1 calc R . . . .
C4 C 0.1487(3) 1.2244(3) 0.49564(14) 0.0608(7) Uani 1 1 d . . . . .
C5 C 0.1713(4) 1.0893(3) 0.47677(15) 0.0688(8) Uani 1 1 d . . . . .
H5 H 0.196773 1.038489 0.510062 0.083 Uiso 1 1 calc R . . . .
C6 C 0.1561(4) 1.0293(3) 0.40842(15) 0.0664(8) Uani 1 1 d . . . . .
H6 H 0.171316 0.937633 0.395508 0.08 Uiso 1 1 calc R . . . .
C7 C 0.1158(3) 0.9257(2) 0.25396(14) 0.0511(6) Uani 1 1 d . . . . .
C8 C 0.0672(3) 0.7933(2) 0.13493(13) 0.0447(5) Uani 1 1 d . . . . .
C9 C 0.0767(4) 0.8038(2) 0.06789(14) 0.0610(7) Uani 1 1 d . . . . .
H9 H 0.100484 0.888715 0.057776 0.073 Uiso 1 1 calc R . . . .
C10 C 0.0517(4) 0.6905(3) 0.01532(14) 0.0628(7) Uani 1 1 d . . . . .
H10 H 0.059145 0.700781 -0.029397 0.075 Uiso 1 1 calc R . . . .
C11 C 0.0154(3) 0.5612(2) 0.02802(12) 0.0444(5) Uani 1 1 d . . . . .
C12 C 0.0083(3) 0.5531(2) 0.09627(12) 0.0454(6) Uani 1 1 d . . . . .
H12 H -0.01429 0.468437 0.106838 0.054 Uiso 1 1 calc R . . . .
C13 C 0.0334(3) 0.6657(2) 0.14874(13) 0.0466(6) Uani 1 1 d . . . . .
H13 H 0.027673 0.655903 0.193633 0.056 Uiso 1 1 calc R . . . .
N4 N 0.4989(2) 0.4896(2) 0.23018(11) 0.0538(5) Uani 1 1 d . . . . .
C14 C 0.6088(3) 0.6135(3) 0.22357(16) 0.0613(7) Uani 1 1 d . . . . .
H14A H 0.698039 0.583536 0.1966 0.074 Uiso 1 1 calc R . . . .
H14B H 0.662299 0.657935 0.268912 0.074 Uiso 1 1 calc R . . . .
C15 C 0.5176(4) 0.7170(3) 0.19106(18) 0.0695(8) Uani 1 1 d . . . . .
H15A H 0.45896 0.673099 0.146479 0.083 Uiso 1 1 calc R . . . .
H15B H 0.433863 0.753325 0.219446 0.083 Uiso 1 1 calc R . . . .
C16 C 0.6410(4) 0.8316(3) 0.1830(2) 0.0854(10) Uani 1 1 d . . . . .
H16A H 0.701802 0.87315 0.227524 0.102 Uiso 1 1 calc R . . . .
H16B H 0.723202 0.794759 0.153894 0.102 Uiso 1 1 calc R . . . .
C17 C 0.5558(5) 0.9386(4) 0.1525(2) 0.0963(11) Uani 1 1 d . . . . .
H17A H 0.494651 0.898049 0.108496 0.144 Uiso 1 1 calc GR . . . .
H17B H 0.639638 1.007181 0.147208 0.144 Uiso 1 1 calc GR . . . .
H17C H 0.478535 0.978866 0.182233 0.144 Uiso 1 1 calc GR . . . .
C18 C 0.3578(3) 0.5313(3) 0.27291(15) 0.0573(7) Uani 1 1 d . . . . .
H18A H 0.288527 0.588953 0.250036 0.069 Uiso 1 1 calc R . . . .
H18B H 0.286542 0.450541 0.274351 0.069 Uiso 1 1 calc R . . . .
C19 C 0.4158(4) 0.6052(3) 0.34526(16) 0.0700(8) Uani 1 1 d . . . . .
H19A H 0.472585 0.692785 0.344529 0.084 Uiso 1 1 calc R . . . .
H19B H 0.496786 0.553762 0.366854 0.084 Uiso 1 1 calc R . . . .
C20 C 0.2703(4) 0.6256(3) 0.38688(17) 0.0719(8) Uani 1 1 d . . . . .
H20A H 0.210788 0.538154 0.385838 0.086 Uiso 1 1 calc R . . . .
H20B H 0.191674 0.679942 0.366107 0.086 Uiso 1 1 calc R . . . .
C21 C 0.3266(5) 0.6948(5) 0.4607(2) 0.1084(13) Uani 1 1 d . . . . .
H21A H 0.386727 0.781092 0.46211 0.163 Uiso 1 1 calc GR . . . .
H21B H 0.399544 0.639136 0.482327 0.163 Uiso 1 1 calc GR . . . .
H21C H 0.229154 0.708139 0.484529 0.163 Uiso 1 1 calc GR . . . .
C22 C 0.6141(3) 0.4008(3) 0.26449(15) 0.0604(7) Uani 1 1 d . . . . .
H22A H 0.692994 0.366856 0.23316 0.073 Uiso 1 1 calc R . . . .
H22B H 0.679852 0.457354 0.304724 0.073 Uiso 1 1 calc R . . . .
C23 C 0.5276(4) 0.2816(3) 0.28607(18) 0.0739(9) Uani 1 1 d . . . . .
H23A H 0.46559 0.221113 0.246185 0.089 Uiso 1 1 calc R . . . .
H23B H 0.447475 0.313166 0.317294 0.089 Uiso 1 1 calc R . . . .
C24 C 0.6576(4) 0.2057(4) 0.32101(19) 0.0869(10) Uani 1 1 d D . . . .
H24A H 0.731513 0.168862 0.288127 0.104 Uiso 1 1 calc R . . . .
H24B H 0.72662 0.269563 0.357736 0.104 Uiso 1 1 calc R . . . .
C25 C 0.5828(6) 0.0919(4) 0.3502(2) 0.1109(13) Uani 1 1 d D . . . .
H25A H 0.505616 0.032657 0.315251 0.166 Uiso 1 1 calc GR . . . .
H25B H 0.523141 0.128713 0.387604 0.166 Uiso 1 1 calc GR . . . .
H25C H 0.671751 0.041875 0.366318 0.166 Uiso 1 1 calc GR . . . .
C26 C 0.4148(3) 0.4129(3) 0.16042(15) 0.0603(7) Uani 1 1 d . . . . .
H26A H 0.351748 0.331692 0.166776 0.072 Uiso 1 1 calc R . . . .
H26B H 0.333741 0.468967 0.142508 0.072 Uiso 1 1 calc R . . . .
C27 C 0.5319(4) 0.3714(4) 0.10702(18) 0.0920(12) Uani 1 1 d . . . . .
H27A H 0.608292 0.309624 0.122735 0.11 Uiso 1 1 calc R . . . .
H27B H 0.59955 0.451117 0.10158 0.11 Uiso 1 1 calc R . . . .
C28 C 0.4336(5) 0.3023(4) 0.0374(2) 0.0992(12) Uani 1 1 d D . . . .
H28A H 0.346332 0.35875 0.024735 0.119 Uiso 1 1 calc R . . . .
H28B H 0.510306 0.293923 0.002816 0.119 Uiso 1 1 calc R . . . .
C29 C 0.3532(7) 0.1643(5) 0.0387(3) 0.1412(19) Uani 1 1 d D . . . .
H29A H 0.300209 0.122067 -0.006451 0.212 Uiso 1 1 calc GR . . . .
H29B H 0.269514 0.172887 0.06981 0.212 Uiso 1 1 calc GR . . . .
H29C H 0.438345 0.109521 0.053546 0.212 Uiso 1 1 calc GR . . . .

loop_
_atom_site_aniso_label
_atom_site_aniso_U_11
_atom_site_aniso_U_22
_atom_site_aniso_U_33
_atom_site_aniso_U_23
_atom_site_aniso_U_13
_atom_site_aniso_U_12
Br1 0.0737(2) 0.06111(18) 0.0658(2) 0.02718(14) 0.01587(14) 0.01190(13)
O1 0.1163(17) 0.0512(11) 0.0508(12) 0.0058(9) -0.0026(11) 0.0249(11)
O2 0.134(2) 0.121(2) 0.0498(15) 0.0021(14) 0.0050(14) -0.0201(17)
O3 0.1077(19) 0.0999(19) 0.0717(17) -0.0321(14) 0.0035(14) 0.0087(15)
N1 0.0832(15) 0.0428(11) 0.0423(13) 0.0060(9) 0.0043(11) 0.0143(10)
N2 0.0673(13) 0.0394(10) 0.0440(13) 0.0062(9) 0.0052(10) 0.0062(9)
N3 0.0686(16) 0.103(2) 0.0534(18) -0.0084(17) 0.0061(13) -0.0082(15)
C1 0.0538(14) 0.0490(14) 0.0469(16) 0.0032(11) 0.0060(12) 0.0033(11)
C2 0.0662(17) 0.0489(14) 0.0542(17) 0.0063(12) 0.0070(13) 0.0061(12)
C3 0.0734(18) 0.0526(16) 0.0575(19) -0.0072(13) 0.0079(14) 0.0041(13)
C4 0.0572(16) 0.0700(18) 0.0467(17) -0.0045(14) 0.0050(13) -0.0050(14)
C5 0.088(2) 0.0713(19) 0.0455(17) 0.0118(14) 0.0036(15) 0.0041(16)
C6 0.092(2) 0.0525(15) 0.0531(18) 0.0074(13) 0.0063(15) 0.0091(14)
C7 0.0570(15) 0.0449(14) 0.0498(16) 0.0065(12) 0.0036(12) 0.0074(11)
C8 0.0476(13) 0.0414(12) 0.0431(14) 0.0045(10) 0.0031(11) 0.0060(10)
C9 0.093(2) 0.0401(13) 0.0490(17) 0.0105(12) 0.0089(14) -0.0032(13)
C10 0.099(2) 0.0481(15) 0.0399(15) 0.0085(12) 0.0097(14) -0.0014(14)
C11 0.0495(13) 0.0411(12) 0.0416(14) 0.0080(10) 0.0015(11) 0.0049(10)
C12 0.0506(13) 0.0391(12) 0.0470(15) 0.0103(10) 0.0051(11) 0.0056(10)
C13 0.0516(14) 0.0486(13) 0.0405(14) 0.0103(11) 0.0065(11) 0.0064(11)
N4 0.0421(11) 0.0576(12) 0.0583(14) 0.0009(10) 0.0083(10) 0.0069(9)
C14 0.0438(14) 0.0670(17) 0.0688(19) 0.0014(14) 0.0144(13) -0.0017(12)
C15 0.0579(16) 0.0664(18) 0.084(2) 0.0131(16) 0.0152(15) 0.0005(14)
C16 0.068(2) 0.075(2) 0.114(3) 0.015(2) 0.0234(19) -0.0018(17)
C17 0.105(3) 0.074(2) 0.113(3) 0.024(2) 0.025(2) -0.001(2)
C18 0.0432(13) 0.0598(16) 0.0690(19) 0.0075(13) 0.0154(13) 0.0077(12)
C19 0.0583(17) 0.077(2) 0.072(2) 0.0003(16) 0.0201(15) 0.0102(14)
C20 0.082(2) 0.0666(18) 0.074(2) 0.0159(16) 0.0305(17) 0.0155(15)
C21 0.118(3) 0.129(3) 0.081(3) 0.006(2) 0.039(2) 0.033(3)
C22 0.0465(14) 0.0678(17) 0.0621(18) 0.0001(14) 0.0031(13) 0.0140(13)
C23 0.0611(18) 0.077(2) 0.084(2) 0.0137(17) 0.0092(16) 0.0186(15)
C24 0.076(2) 0.106(3) 0.088(3) 0.033(2) 0.0132(18) 0.0293(19)
C25 0.119(3) 0.126(3) 0.103(3) 0.048(3) 0.023(3) 0.036(3)
C26 0.0473(14) 0.0663(17) 0.0607(18) 0.0001(13) 0.0007(13) 0.0045(12)
C27 0.070(2) 0.118(3) 0.071(2) -0.021(2) 0.0104(17) 0.0072(19)
C28 0.094(3) 0.110(3) 0.078(3) -0.016(2) 0.012(2) 0.001(2)
C29 0.184(5) 0.124(4) 0.103(4) -0.007(3) 0.012(3) 0.017(4)

loop_
_atom_type_symbol
_atom_type_description
_atom_type_scat_dispersion_real
_atom_type_scat_dispersion_imag
_atom_type_scat_source
C C 0.0033 0.0016 'International Tables Vol C Tables 4.2.6.8 and 6.1.1.4'
H H 0 0 'International Tables Vol C Tables 4.2.6.8 and 6.1.1.4'
Br Br -0.2901 2.4595 'International Tables Vol C Tables 4.2.6.8 and 6.1.1.4'
N N 0.0061 0.0033 'International Tables Vol C Tables 4.2.6.8 and 6.1.1.4'
O O 0.0106 0.006 'International Tables Vol C Tables 4.2.6.8 and 6.1.1.4'

loop_
_geom_angle_atom_site_label_1
_geom_angle_atom_site_label_2
_geom_angle_atom_site_label_3
_geom_angle
_geom_angle_site_symmetry_1
_geom_angle_site_symmetry_3
_geom_angle_publ_flag
C1 N1 H1 115.5 . . ?
C1 N1 C7 129.1(2) . . ?
C7 N1 H1 115.5 . . ?
C7 N2 H2 116.5 . . ?
C7 N2 C8 127.1(2) . . ?
C8 N2 H2 116.5 . . ?
O2 N3 C4 118.1(3) . . ?
O3 N3 O2 123.1(3) . . ?
O3 N3 C4 118.8(3) . . ?
N1 C1 C2 116.5(2) . . ?
N1 C1 C6 124.8(2) . . ?
C6 C1 C2 118.6(3) . . ?
C1 C2 H2A 119.6 . . ?
C3 C2 C1 120.8(3) . . ?
C3 C2 H2A 119.6 . . ?
C2 C3 H3 120.3 . . ?
C4 C3 C2 119.4(3) . . ?
C4 C3 H3 120.3 . . ?
C3 C4 N3 119.1(3) . . ?
C3 C4 C5 121.2(3) . . ?
C5 C4 N3 119.7(3) . . ?
C4 C5 H5 120.1 . . ?
C4 C5 C6 119.8(3) . . ?
C6 C5 H5 120.1 . . ?
C1 C6 H6 119.9 . . ?
C5 C6 C1 120.1(3) . . ?
C5 C6 H6 119.9 . . ?
O1 C7 N1 123.5(2) . . ?
O1 C7 N2 124.3(2) . . ?
N2 C7 N1 112.2(2) . . ?
C9 C8 N2 118.0(2) . . ?
C9 C8 C13 118.3(2) . . ?
C13 C8 N2 123.7(2) . . ?
C8 C9 H9 119.4 . . ?
C8 C9 C10 121.3(2) . . ?
C10 C9 H9 119.4 . . ?
C9 C10 H10 119.3 . . ?
C9 C10 C11 121.4(3) . . ?
C11 C10 H10 119.3 . . ?
C10 C11 C11 122.0(3) . 2_565 ?
C12 C11 C10 116.2(2) . . ?
C12 C11 C11 121.8(3) . 2_565 ?
C11 C12 H12 118.7 . . ?
C13 C12 C11 122.6(2) . . ?
C13 C12 H12 118.7 . . ?
C8 C13 H13 119.8 . . ?
C12 C13 C8 120.3(2) . . ?
C12 C13 H13 119.8 . . ?
C14 N4 C18 110.39(19) . . ?
C14 N4 C22 106.86(19) . . ?
C14 N4 C26 111.1(2) . . ?
C18 N4 C22 110.8(2) . . ?
C26 N4 C18 107.03(18) . . ?
C26 N4 C22 110.78(19) . . ?
N4 C14 H14A 108.4 . . ?
N4 C14 H14B 108.4 . . ?
N4 C14 C15 115.5(2) . . ?
H14A C14 H14B 107.5 . . ?
C15 C14 H14A 108.4 . . ?
C15 C14 H14B 108.4 . . ?
C14 C15 H15A 109.5 . . ?
C14 C15 H15B 109.5 . . ?
H15A C15 H15B 108 . . ?
C16 C15 C14 110.9(2) . . ?
C16 C15 H15A 109.5 . . ?
C16 C15 H15B 109.5 . . ?
C15 C16 H16A 109 . . ?
C15 C16 H16B 109 . . ?
H16A C16 H16B 107.8 . . ?
C17 C16 C15 112.9(3) . . ?
C17 C16 H16A 109 . . ?
C17 C16 H16B 109 . . ?
C16 C17 H17A 109.5 . . ?
C16 C17 H17B 109.5 . . ?
C16 C17 H17C 109.5 . . ?
H17A C17 H17B 109.5 . . ?
H17A C17 H17C 109.5 . . ?
H17B C17 H17C 109.5 . . ?
N4 C18 H18A 108.5 . . ?
N4 C18 H18B 108.5 . . ?
H18A C18 H18B 107.5 . . ?
C19 C18 N4 115.2(2) . . ?
C19 C18 H18A 108.5 . . ?
C19 C18 H18B 108.5 . . ?
C18 C19 H19A 109.2 . . ?
C18 C19 H19B 109.2 . . ?
C18 C19 C20 111.9(2) . . ?
H19A C19 H19B 107.9 . . ?
C20 C19 H19A 109.2 . . ?
C20 C19 H19B 109.2 . . ?
C19 C20 H20A 109 . . ?
C19 C20 H20B 109 . . ?
C19 C20 C21 112.8(3) . . ?
H20A C20 H20B 107.8 . . ?
C21 C20 H20A 109 . . ?
C21 C20 H20B 109 . . ?
C20 C21 H21A 109.5 . . ?
C20 C21 H21B 109.5 . . ?
C20 C21 H21C 109.5 . . ?
H21A C21 H21B 109.5 . . ?
H21A C21 H21C 109.5 . . ?
H21B C21 H21C 109.5 . . ?
N4 C22 H22A 108.2 . . ?
N4 C22 H22B 108.2 . . ?
H22A C22 H22B 107.4 . . ?
C23 C22 N4 116.2(2) . . ?
C23 C22 H22A 108.2 . . ?
C23 C22 H22B 108.2 . . ?
C22 C23 H23A 109.6 . . ?
C22 C23 H23B 109.6 . . ?
C22 C23 C24 110.1(3) . . ?
H23A C23 H23B 108.2 . . ?
C24 C23 H23A 109.6 . . ?
C24 C23 H23B 109.6 . . ?
C23 C24 H24A 108.7 . . ?
C23 C24 H24B 108.7 . . ?
H24A C24 H24B 107.6 . . ?
C25 C24 C23 114.2(3) . . ?
C25 C24 H24A 108.7 . . ?
C25 C24 H24B 108.7 . . ?
C24 C25 H25A 109.5 . . ?
C24 C25 H25B 109.5 . . ?
C24 C25 H25C 109.5 . . ?
H25A C25 H25B 109.5 . . ?
H25A C25 H25C 109.5 . . ?
H25B C25 H25C 109.5 . . ?
N4 C26 H26A 108.2 . . ?
N4 C26 H26B 108.2 . . ?
H26A C26 H26B 107.4 . . ?
C27 C26 N4 116.2(2) . . ?
C27 C26 H26A 108.2 . . ?
C27 C26 H26B 108.2 . . ?
C26 C27 H27A 109.2 . . ?
C26 C27 H27B 109.2 . . ?
C26 C27 C28 112.0(3) . . ?
H27A C27 H27B 107.9 . . ?
C28 C27 H27A 109.2 . . ?
C28 C27 H27B 109.2 . . ?
C27 C28 H28A 109.2 . . ?
C27 C28 H28B 109.2 . . ?
H28A C28 H28B 107.9 . . ?
C29 C28 C27 112.2(4) . . ?
C29 C28 H28A 109.2 . . ?
C29 C28 H28B 109.2 . . ?
C28 C29 H29A 109.5 . . ?
C28 C29 H29B 109.5 . . ?
C28 C29 H29C 109.5 . . ?
H29A C29 H29B 109.5 . . ?
H29A C29 H29C 109.5 . . ?
H29B C29 H29C 109.5 . . ?

loop_
_geom_bond_atom_site_label_1
_geom_bond_atom_site_label_2
_geom_bond_distance
_geom_bond_site_symmetry_2
_geom_bond_publ_flag
O1 C7 1.218(3) . ?
O2 N3 1.221(4) . ?
O3 N3 1.217(4) . ?
N1 H1 0.86 . ?
N1 C1 1.379(3) . ?
N1 C7 1.379(3) . ?
N2 H2 0.86 . ?
N2 C7 1.358(3) . ?
N2 C8 1.407(3) . ?
N3 C4 1.464(4) . ?
C1 C2 1.393(3) . ?
C1 C6 1.392(4) . ?
C2 H2A 0.93 . ?
C2 C3 1.371(4) . ?
C3 H3 0.93 . ?
C3 C4 1.365(4) . ?
C4 C5 1.371(4) . ?
C5 H5 0.93 . ?
C5 C6 1.376(4) . ?
C6 H6 0.93 . ?
C8 C9 1.379(4) . ?
C8 C13 1.383(3) . ?
C9 H9 0.93 . ?
C9 C10 1.384(4) . ?
C10 H10 0.93 . ?
C10 C11 1.395(3) . ?
C11 C11 1.487(4) 2_565 ?
C11 C12 1.393(3) . ?
C12 H12 0.93 . ?
C12 C13 1.378(3) . ?
C13 H13 0.93 . ?
N4 C14 1.515(3) . ?
N4 C18 1.522(3) . ?
N4 C22 1.524(3) . ?
N4 C26 1.520(3) . ?
C14 H14A 0.97 . ?
C14 H14B 0.97 . ?
C14 C15 1.516(4) . ?
C15 H15A 0.97 . ?
C15 H15B 0.97 . ?
C15 C16 1.515(4) . ?
C16 H16A 0.97 . ?
C16 H16B 0.97 . ?
C16 C17 1.502(5) . ?
C17 H17A 0.96 . ?
C17 H17B 0.96 . ?
C17 H17C 0.96 . ?
C18 H18A 0.97 . ?
C18 H18B 0.97 . ?
C18 C19 1.504(4) . ?
C19 H19A 0.97 . ?
C19 H19B 0.97 . ?
C19 C20 1.505(4) . ?
C20 H20A 0.97 . ?
C20 H20B 0.97 . ?
C20 C21 1.514(5) . ?
C21 H21A 0.96 . ?
C21 H21B 0.96 . ?
C21 H21C 0.96 . ?
C22 H22A 0.97 . ?
C22 H22B 0.97 . ?
C22 C23 1.506(4) . ?
C23 H23A 0.97 . ?
C23 H23B 0.97 . ?
C23 C24 1.516(4) . ?
C24 H24A 0.97 . ?
C24 H24B 0.97 . ?
C24 C25 1.504(5) . ?
C25 H25A 0.96 . ?
C25 H25B 0.96 . ?
C25 H25C 0.96 . ?
C26 H26A 0.97 . ?
C26 H26B 0.97 . ?
C26 C27 1.515(4) . ?
C27 H27A 0.97 . ?
C27 H27B 0.97 . ?
C27 C28 1.535(5) . ?
C28 H28A 0.97 . ?
C28 H28B 0.97 . ?
C28 C29 1.501(5) . ?
C29 H29A 0.96 . ?
C29 H29B 0.96 . ?
C29 H29C 0.96 . ?

loop_
_geom_torsion_atom_site_label_1
_geom_torsion_atom_site_label_2
_geom_torsion_atom_site_label_3
_geom_torsion_atom_site_label_4
_geom_torsion
_geom_torsion_site_symmetry_1
_geom_torsion_site_symmetry_2
_geom_torsion_site_symmetry_3
_geom_torsion_site_symmetry_4
_geom_torsion_publ_flag
O2 N3 C4 C3 177.4(3) . . . . ?
O2 N3 C4 C5 -1.8(4) . . . . ?
O3 N3 C4 C3 -3.6(4) . . . . ?
O3 N3 C4 C5 177.2(3) . . . . ?
N1 C1 C2 C3 179.2(2) . . . . ?
N1 C1 C6 C5 -179.7(3) . . . . ?
N2 C8 C9 C10 -176.3(3) . . . . ?
N2 C8 C13 C12 176.0(2) . . . . ?
N3 C4 C5 C6 179.0(3) . . . . ?
C1 N1 C7 O1 -2.4(5) . . . . ?
C1 N1 C7 N2 178.7(2) . . . . ?
C1 C2 C3 C4 0.8(4) . . . . ?
C2 C1 C6 C5 0.5(4) . . . . ?
C2 C3 C4 N3 -179.4(3) . . . . ?
C2 C3 C4 C5 -0.3(4) . . . . ?
C3 C4 C5 C6 -0.2(5) . . . . ?
C4 C5 C6 C1 0.0(5) . . . . ?
C6 C1 C2 C3 -0.9(4) . . . . ?
C7 N1 C1 C2 178.6(3) . . . . ?
C7 N1 C1 C6 -1.2(4) . . . . ?
C7 N2 C8 C9 -164.3(3) . . . . ?
C7 N2 C8 C13 18.9(4) . . . . ?
C8 N2 C7 O1 10.3(4) . . . . ?
C8 N2 C7 N1 -170.7(2) . . . . ?
C8 C9 C10 C11 0.1(5) . . . . ?
C9 C8 C13 C12 -0.8(4) . . . . ?
C9 C10 C11 C11 178.7(3) . . . 2_565 ?
C9 C10 C11 C12 -0.8(4) . . . . ?
C10 C11 C12 C13 0.7(4) . . . . ?
C11 C11 C12 C13 -178.8(3) 2_565 . . . ?
C11 C12 C13 C8 0.1(4) . . . . ?
C13 C8 C9 C10 0.7(4) . . . . ?
N4 C14 C15 C16 -176.4(3) . . . . ?
N4 C18 C19 C20 -172.0(2) . . . . ?
N4 C22 C23 C24 -178.4(3) . . . . ?
N4 C26 C27 C28 -176.6(3) . . . . ?
C14 N4 C18 C19 -61.0(3) . . . . ?
C14 N4 C22 C23 171.1(2) . . . . ?
C14 N4 C26 C27 54.5(3) . . . . ?
C14 C15 C16 C17 -178.6(3) . . . . ?
C18 N4 C14 C15 -58.8(3) . . . . ?
C18 N4 C22 C23 50.8(3) . . . . ?
C18 N4 C26 C27 175.1(3) . . . . ?
C18 C19 C20 C21 177.7(3) . . . . ?
C22 N4 C14 C15 -179.4(2) . . . . ?
C22 N4 C18 C19 57.2(3) . . . . ?
C22 N4 C26 C27 -64.1(3) . . . . ?
C22 C23 C24 C25 174.8(3) . . . . ?
C26 N4 C14 C15 59.7(3) . . . . ?
C26 N4 C18 C19 178.0(2) . . . . ?
C26 N4 C22 C23 -67.8(3) . . . . ?
C26 C27 C28 C29 -70.1(5) . . . . ?
